data_4343312
loop_
_publ_author_name
'Chen, Kelly'
'Shearer, Jason'
'Catalano, Vincent J.'

_publ_section_title
;
 Subtle Modulation of Cu4X4L2 Phosphine Cluster Cores Leads to Changes in
 Luminescence.
;
_journal_issue 13
_journal_name_full 'Inorganic chemistry'
_journal_page_first 6245
_journal_page_last 6256
_journal_paper_doi 10.1021/acs.inorgchem.5b00443
_journal_volume 54
_journal_year 2015
_chemical_formula_moiety 'C34 H28 Cu4 I4 N2 P2, C0.5 H Cl'
_chemical_formula_sum 'C34.5 H29 Cl Cu4 I4 N2 P2'
_chemical_formula_weight 1330.75
_chemical_name_systematic
; 
 ? 
;
_space_group_crystal_system monoclinic
_space_group_IT_number 15
_space_group_name_Hall '-C 2yc'
_space_group_name_H-M_alt 'C 1 2/c 1'
_symmetry_space_group_name_Hall '-C 2yc'
_symmetry_space_group_name_H-M 'C 1 2/c 1'
_atom_sites_solution_hydrogens geom
_audit_creation_date 2014-01-13
_audit_creation_method
; 
Olex2 1.2 
(compiled 2013.12.10 svn.r2850 for OlexSys, GUI svn.r4736) 
;
_cell_angle_alpha 90
_cell_angle_beta 108.9400(10)
_cell_angle_gamma 90
_cell_formula_units_Z 8
_cell_length_a 36.414(3)
_cell_length_b 14.0071(12)
_cell_length_c 16.0994(13)
_cell_measurement_reflns_used 4367
_cell_measurement_temperature 100(2)
_cell_measurement_theta_max 23.38
_cell_measurement_theta_min 2.348
_cell_volume 7767.0(11)
_computing_cell_refinement 'Bruker SAINT'
_computing_data_collection 'Bruker APEX2'
_computing_data_reduction 'SAINT v7.68A (Bruker, 2009)'
_computing_molecular_graphics 'Olex2 (Dolomanov et al., 2009)'
_computing_publication_material 'Olex2 (Dolomanov et al., 2009)'
_computing_structure_refinement 'ShelXL (Sheldrick, 2008)'
_computing_structure_solution 'SHELXS-97 (Sheldrick 2008)'
_diffrn_ambient_temperature 99.65
_diffrn_measured_fraction_theta_full 0.719
_diffrn_measured_fraction_theta_max 1.000
_diffrn_measurement_device_type 'Bruker APEX-II CCD'
_diffrn_measurement_method '\f and \w scans'
_diffrn_radiation_monochromator graphite
_diffrn_radiation_type MoK\a
_diffrn_radiation_wavelength 0.71073
_diffrn_reflns_av_R_equivalents 0.0991
_diffrn_reflns_av_unetI/netI 0.0529
_diffrn_reflns_Laue_measured_fraction_full 0.719
_diffrn_reflns_Laue_measured_fraction_max 1.000
_diffrn_reflns_limit_h_max 39
_diffrn_reflns_limit_h_min -39
_diffrn_reflns_limit_k_max 15
_diffrn_reflns_limit_k_min -15
_diffrn_reflns_limit_l_max 17
_diffrn_reflns_limit_l_min -16
_diffrn_reflns_number 41610
_diffrn_reflns_point_group_measured_fraction_full 0.719
_diffrn_reflns_point_group_measured_fraction_max 1.000
_diffrn_reflns_theta_full 25.242
_diffrn_reflns_theta_max 22.499
_diffrn_reflns_theta_min 1.569
_diffrn_source_current 30.0
_diffrn_source_power 1.5
_diffrn_source_voltage 50.0
_diffrn_standards_number 0
_exptl_absorpt_coefficient_mu 5.520
_exptl_absorpt_correction_T_max 0.7452
_exptl_absorpt_correction_T_min 0.5753
_exptl_absorpt_correction_type multi-scan
_exptl_absorpt_process_details
'SADABS-2012/1 (Bruker,2012) was used for absorption correction. wR2(int) was 0.0937 before and 0.0710 after correction. The Ratio of minimum to maximum transmission is 0.7720. The \l/2 correction factor is 0.0015.'
_exptl_crystal_colour clear
_exptl_crystal_colour_lustre clear
_exptl_crystal_density_diffrn 2.276
_exptl_crystal_description block
_exptl_crystal_F_000 5000
_exptl_crystal_size_max 0.025
_exptl_crystal_size_mid 0.02
_exptl_crystal_size_min 0.02
_refine_diff_density_max 2.307
_refine_diff_density_min -1.389
_refine_diff_density_rms 0.225
_refine_ls_extinction_method none
_refine_ls_goodness_of_fit_ref 1.000
_refine_ls_hydrogen_treatment constr
_refine_ls_matrix_type full
_refine_ls_number_parameters 256
_refine_ls_number_reflns 5058
_refine_ls_number_restraints 0
_refine_ls_restrained_S_all 1.000
_refine_ls_R_factor_all 0.0750
_refine_ls_R_factor_gt 0.0520
_refine_ls_shift/su_max 0.000
_refine_ls_shift/su_mean 0.000
_refine_ls_structure_factor_coef Fsqd
_refine_ls_weighting_details 'w=1/[\s^2^(Fo^2^)+(0.1210P)^2^] where P=(Fo^2^+2Fc^2^)/3'
_refine_ls_weighting_scheme calc
_refine_ls_wR_factor_gt 0.1572
_refine_ls_wR_factor_ref 0.1680
_reflns_Friedel_coverage 0.000
_reflns_number_gt 3851
_reflns_number_total 5058
_reflns_threshold_expression 'I > 2\s(I)'
_cod_data_source_file ic5b00443_si_002.cif
_cod_data_source_block kc032_0m
_cod_depositor_comments 'Adding full bibliography for 4343305--4343312.cif.'
_cod_original_cell_volume 7766.9(11)
_cod_original_formula_sum 'C34.50 H29 Cl Cu4 I4 N2 P2'
_cod_database_code 4343312
_shelxl_version_number 2013-4
_shelx_space_group_comment
; 
The symmetry employed for this shelxl refinement is uniquely defined 
by the following loop, which should always be used as a source of 
symmetry information in preference to the above space-group names. 
They are only intended as comments. 
;
_olex2_refinement_description
; 
1. Fixed Uiso 
 At 1.2 times of: 
  All C(H) groups, All C(H,H) groups 
2. Others 
 Fixed Sof: H1Sa(0.5) H1Sb(0.5) 
3.a Secondary CH2 refined with riding coordinates: 
 C1S(H1Sa,H1Sb) 
3.b Aromatic/amide H refined with riding coordinates: 
 C2(H2), C3(H3), C4(H4), C5(H5), C6(H6), C8(H8), C9(H9), C10(H10), C11(H11), 
 C12(H12), C14(H14), C15(H15), C16(H16), C17(H17), C19(H19), C20(H20), C21(H21), 
  C22(H22), C23(H23), C25(H25), C26(H26), C27(H27), C28(H28), C29(H29), 
 C31(H31), C32(H32), C33(H33), C34(H34) 
;

loop_
_space_group_symop_operation_xyz
'x, y, z'
'-x, y, -z+1/2'
'x+1/2, y+1/2, z'
'-x+1/2, y+1/2, -z+1/2'
'-x, -y, -z'
'x, -y, z-1/2'
'-x+1/2, -y+1/2, -z'
'x+1/2, -y+1/2, z-1/2'

loop_
_atom_site_label
_atom_site_type_symbol
_atom_site_fract_x
_atom_site_fract_y
_atom_site_fract_z
_atom_site_U_iso_or_equiv
_atom_site_adp_type
_atom_site_occupancy
_atom_site_site_symmetry_order
_atom_site_calc_flag
_atom_site_refinement_flags_posn
_atom_site_refinement_flags_adp
_atom_site_refinement_flags_occupancy
Cu1 Cu 0.38876(5) 0.72827(12) 0.28625(11) 0.0193(4) Uani 1 1 d . . .
Cu2 Cu 0.34469(5) 0.63349(12) 0.36813(11) 0.0178(4) Uani 1 1 d . . .
Cu3 Cu 0.33783(5) 0.81077(11) 0.40770(11) 0.0171(4) Uani 1 1 d . . .
Cu4 Cu 0.40876(5) 0.85575(12) 0.40342(12) 0.0257(5) Uani 1 1 d . . .
I1 I 0.45206(3) 0.82765(6) 0.30519(6) 0.0189(3) Uani 1 1 d . . .
I2 I 0.33131(3) 0.84944(6) 0.24456(6) 0.0184(3) Uani 1 1 d . . .
I3 I 0.28407(3) 0.68986(6) 0.41254(6) 0.0164(3) Uani 1 1 d . . .
I4 I 0.40607(3) 0.69332(6) 0.48456(6) 0.0170(3) Uani 1 1 d . . .
N1 N 0.3257(3) 0.5327(8) 0.2779(7) 0.016(3) Uani 1 1 d . . .
N2 N 0.4143(3) 0.9796(8) 0.4674(7) 0.016(3) Uani 1 1 d . . .
P1 P 0.38357(10) 0.5895(2) 0.2190(2) 0.0133(8) Uani 1 1 d . . .
P2 P 0.34720(10) 0.9365(2) 0.4970(2) 0.0140(8) Uani 1 1 d . . .
C1 C 0.3813(4) 0.6054(9) 0.1033(8) 0.013(3) Uiso 1 1 d . . .
C2 C 0.3514(4) 0.6587(10) 0.0518(9) 0.023(3) Uiso 1 1 d . . .
H2 H 0.3328 0.6852 0.0752 0.027 Uiso 1 1 calc R U .
C3 C 0.3481(4) 0.6742(10) -0.0366(9) 0.019(3) Uiso 1 1 d . . .
H3 H 0.3272 0.7109 -0.0732 0.023 Uiso 1 1 calc R U .
C4 C 0.3759(4) 0.6352(9) -0.0710(9) 0.019(3) Uiso 1 1 d . . .
H4 H 0.3739 0.6456 -0.1305 0.023 Uiso 1 1 calc R U .
C5 C 0.4060(5) 0.5815(11) -0.0162(10) 0.034(4) Uiso 1 1 d . . .
H5 H 0.4250 0.5559 -0.0387 0.040 Uiso 1 1 calc R U .
C6 C 0.4090(4) 0.5645(10) 0.0694(9) 0.020(3) Uiso 1 1 d . . .
H6 H 0.4294 0.5259 0.1055 0.024 Uiso 1 1 calc R U .
C7 C 0.4218(4) 0.5045(9) 0.2671(8) 0.015(3) Uiso 1 1 d . . .
C8 C 0.4554(4) 0.5340(10) 0.3319(9) 0.021(3) Uiso 1 1 d . . .
H8 H 0.4576 0.5991 0.3492 0.026 Uiso 1 1 calc R U .
C9 C 0.4858(5) 0.4725(11) 0.3725(10) 0.032(4) Uiso 1 1 d . . .
H9 H 0.5083 0.4954 0.4167 0.038 Uiso 1 1 calc R U .
C10 C 0.4828(4) 0.3755(11) 0.3474(10) 0.027(4) Uiso 1 1 d . . .
H10 H 0.5031 0.3319 0.3751 0.033 Uiso 1 1 calc R U .
C11 C 0.4501(4) 0.3455(11) 0.2819(10) 0.029(4) Uiso 1 1 d . . .
H11 H 0.4485 0.2808 0.2635 0.035 Uiso 1 1 calc R U .
C12 C 0.4190(4) 0.4065(10) 0.2414(9) 0.023(3) Uiso 1 1 d . . .
H12 H 0.3964 0.3832 0.1976 0.028 Uiso 1 1 calc R U .
C13 C 0.3399(4) 0.5206(9) 0.2115(8) 0.011(3) Uiso 1 1 d . . .
C14 C 0.3223(4) 0.4557(9) 0.1415(8) 0.016(3) Uiso 1 1 d . . .
H14 H 0.3325 0.4480 0.0946 0.019 Uiso 1 1 calc R U .
C15 C 0.2900(4) 0.4041(10) 0.1431(9) 0.022(3) Uiso 1 1 d . . .
H15 H 0.2772 0.3620 0.0963 0.026 Uiso 1 1 calc R U .
C16 C 0.2766(4) 0.4148(10) 0.2134(9) 0.023(3) Uiso 1 1 d . . .
H16 H 0.2548 0.3790 0.2161 0.028 Uiso 1 1 calc R U .
C17 C 0.2949(4) 0.4778(9) 0.2799(9) 0.017(3) Uiso 1 1 d . . .
H17 H 0.2858 0.4832 0.3288 0.020 Uiso 1 1 calc R U .
C18 C 0.3072(4) 1.0222(10) 0.4681(9) 0.018(3) Uiso 1 1 d . . .
C19 C 0.2987(4) 1.0660(10) 0.3859(9) 0.023(3) Uiso 1 1 d . . .
H19 H 0.3136 1.0506 0.3489 0.027 Uiso 1 1 calc R U .
C20 C 0.2690(4) 1.1311(10) 0.3582(10) 0.022(3) Uiso 1 1 d . . .
H20 H 0.2632 1.1601 0.3021 0.027 Uiso 1 1 calc R U .
C21 C 0.2478(5) 1.1540(11) 0.4120(10) 0.032(4) Uiso 1 1 d . . .
H21 H 0.2277 1.2004 0.3936 0.038 Uiso 1 1 calc R U .
C22 C 0.2555(4) 1.1097(10) 0.4936(9) 0.020(3) Uiso 1 1 d . . .
H22 H 0.2402 1.1239 0.5300 0.024 Uiso 1 1 calc R U .
C23 C 0.2852(4) 1.0457(10) 0.5201(9) 0.019(3) Uiso 1 1 d . . .
H23 H 0.2908 1.0164 0.5760 0.023 Uiso 1 1 calc R U .
C24 C 0.3564(4) 0.9048(9) 0.6112(8) 0.013(3) Uiso 1 1 d . . .
C25 C 0.3302(5) 0.8479(10) 0.6349(10) 0.028(4) Uiso 1 1 d . . .
H25 H 0.3070 0.8289 0.5904 0.034 Uiso 1 1 calc R U .
C26 C 0.3359(4) 0.8176(11) 0.7196(10) 0.027(4) Uiso 1 1 d . . .
H26 H 0.3169 0.7809 0.7339 0.032 Uiso 1 1 calc R U .
C27 C 0.3703(4) 0.8425(10) 0.7828(9) 0.020(3) Uiso 1 1 d . . .
H27 H 0.3752 0.8210 0.8414 0.024 Uiso 1 1 calc R U .
C28 C 0.3976(4) 0.8973(10) 0.7637(9) 0.022(3) Uiso 1 1 d . . .
H28 H 0.4210 0.9139 0.8085 0.027 Uiso 1 1 calc R U .
C29 C 0.3907(4) 0.9284(10) 0.6778(9) 0.021(3) Uiso 1 1 d . . .
H29 H 0.4097 0.9664 0.6644 0.026 Uiso 1 1 calc R U .
C30 C 0.3884(4) 1.0143(10) 0.5018(9) 0.017(3) Uiso 1 1 d . . .
C31 C 0.3932(4) 1.1019(10) 0.5457(9) 0.019(3) Uiso 1 1 d . . .
H31 H 0.3750 1.1225 0.5729 0.023 Uiso 1 1 calc R U .
C32 C 0.4256(4) 1.1590(10) 0.5487(9) 0.023(3) Uiso 1 1 d . . .
H32 H 0.4291 1.2204 0.5753 0.027 Uiso 1 1 calc R U .
C33 C 0.4522(4) 1.1224(9) 0.5112(8) 0.016(3) Uiso 1 1 d . . .
H33 H 0.4745 1.1581 0.5126 0.020 Uiso 1 1 calc R U .
C34 C 0.4457(4) 1.0346(10) 0.4727(8) 0.018(3) Uiso 1 1 d . . .
H34 H 0.4643 1.0104 0.4481 0.022 Uiso 1 1 calc R U .
C1S C 0.5000 0.9487(16) 0.7500 0.035(6) Uiso 1 2 d S . P
H1SA H 0.5220 0.9902 0.7499 0.042 Uiso 0.5 1 calc R U P
H1SB H 0.4780 0.9902 0.7501 0.042 Uiso 0.5 1 calc R U P
Cl1S Cl 0.48608(12) 0.8754(3) 0.6534(2) 0.0323(9) Uani 1 1 d . . .

loop_
_atom_site_aniso_label
_atom_site_aniso_U_11
_atom_site_aniso_U_22
_atom_site_aniso_U_33
_atom_site_aniso_U_23
_atom_site_aniso_U_13
_atom_site_aniso_U_12
Cu1 0.0259(10) 0.0114(9) 0.0219(10) -0.0072(7) 0.0095(8) -0.0040(7)
Cu2 0.0233(10) 0.0161(9) 0.0154(9) -0.0055(7) 0.0085(8) -0.0034(7)
Cu3 0.0245(10) 0.0123(9) 0.0149(9) -0.0036(7) 0.0070(7) -0.0013(7)
Cu4 0.0337(11) 0.0177(10) 0.0329(11) -0.0133(8) 0.0208(9) -0.0069(8)
I1 0.0219(6) 0.0169(5) 0.0205(5) -0.0024(4) 0.0104(4) -0.0042(4)
I2 0.0249(6) 0.0177(5) 0.0124(5) 0.0024(4) 0.0060(4) 0.0029(4)
I3 0.0206(5) 0.0145(5) 0.0161(5) -0.0013(4) 0.0087(4) -0.0013(4)
I4 0.0211(5) 0.0145(5) 0.0134(5) 0.0009(4) 0.0028(4) 0.0015(4)
N1 0.023(7) 0.011(6) 0.018(6) -0.004(5) 0.011(5) 0.002(5)
N2 0.024(7) 0.012(6) 0.014(6) 0.002(5) 0.009(5) 0.003(5)
P1 0.018(2) 0.0110(18) 0.0109(18) 0.0002(14) 0.0050(15) -0.0025(15)
P2 0.021(2) 0.0114(18) 0.0090(18) -0.0026(14) 0.0049(15) -0.0014(15)
Cl1S 0.042(2) 0.029(2) 0.026(2) 0.0005(17) 0.0114(19) 0.0075(18)

loop_
_atom_type_symbol
_atom_type_description
_atom_type_scat_dispersion_real
_atom_type_scat_dispersion_imag
_atom_type_scat_source
C C 0.0033 0.0016 'International Tables Vol C Tables 4.2.6.8 and 6.1.1.4'
N N 0.0061 0.0033 'International Tables Vol C Tables 4.2.6.8 and 6.1.1.4'
P P 0.1023 0.0942 'International Tables Vol C Tables 4.2.6.8 and 6.1.1.4'
Cu Cu 0.3201 1.2651 'International Tables Vol C Tables 4.2.6.8 and 6.1.1.4'
I I -0.4742 1.8119 'International Tables Vol C Tables 4.2.6.8 and 6.1.1.4'
Cl Cl 0.1484 0.1585 'International Tables Vol C Tables 4.2.6.8 and 6.1.1.4'
H H 0.0000 0.0000 'International Tables Vol C Tables 4.2.6.8 and 6.1.1.4'

loop_
_geom_angle_atom_site_label_1
_geom_angle_atom_site_label_2
_geom_angle_atom_site_label_3
_geom_angle
_geom_angle_site_symmetry_1
Cu2 Cu1 I4 51.52(5) .
Cu4 Cu1 Cu2 93.17(8) .
Cu4 Cu1 I1 60.60(6) .
Cu4 Cu1 I2 75.22(7) .
Cu4 Cu1 I4 55.06(6) .
I1 Cu1 Cu2 146.49(8) .
I1 Cu1 I4 95.00(6) .
I2 Cu1 Cu2 83.83(6) .
I2 Cu1 I1 106.60(6) .
I2 Cu1 I4 104.30(6) .
P1 Cu1 Cu2 80.69(11) .
P1 Cu1 Cu4 161.51(13) .
P1 Cu1 I1 117.20(12) .
P1 Cu1 I2 120.94(11) .
P1 Cu1 I4 108.96(11) .
Cu3 Cu2 Cu1 76.80(7) .
Cu3 Cu2 I3 59.61(5) .
I3 Cu2 Cu1 131.05(8) .
I4 Cu2 Cu1 71.48(6) .
I4 Cu2 Cu3 68.66(6) .
I4 Cu2 I3 108.17(6) .
N1 Cu2 Cu1 96.4(3) .
N1 Cu2 Cu3 145.3(3) .
N1 Cu2 I3 106.7(3) .
N1 Cu2 I4 141.9(3) .
Cu2 Cu3 Cu4 92.76(7) .
Cu2 Cu3 I2 86.34(6) .
Cu2 Cu3 I3 61.26(5) .
Cu2 Cu3 I4 54.89(5) .
Cu4 Cu3 I4 56.31(6) .
I2 Cu3 Cu4 72.53(6) .
I2 Cu3 I4 109.37(6) .
I3 Cu3 Cu4 153.10(8) .
I3 Cu3 I2 109.88(6) .
I3 Cu3 I4 99.57(6) .
P2 Cu3 Cu2 155.17(12) .
P2 Cu3 Cu4 83.33(11) .
P2 Cu3 I2 115.41(11) .
P2 Cu3 I3 116.94(11) .
P2 Cu3 I4 104.03(11) .
Cu1 Cu4 Cu3 78.85(7) .
Cu1 Cu4 I1 61.55(6) .
Cu1 Cu4 I4 73.29(6) .
I1 Cu4 Cu3 139.42(8) .
I1 Cu4 I4 107.31(7) .
I4 Cu4 Cu3 66.06(6) .
N2 Cu4 Cu1 163.1(3) .
N2 Cu4 Cu3 97.3(3) .
N2 Cu4 I1 117.8(3) .
N2 Cu4 I4 120.5(3) .
Cu4 I1 Cu1 57.85(6) .
Cu1 I2 Cu3 78.64(6) .
Cu3 I3 Cu2 59.13(5) .
Cu2 I4 Cu1 56.99(5) .
Cu2 I4 Cu3 56.45(5) .
Cu2 I4 Cu4 94.82(6) .
Cu3 I4 Cu1 67.03(5) .
Cu4 I4 Cu1 51.65(5) .
Cu4 I4 Cu3 57.63(5) .
C13 N1 Cu2 122.8(9) .
C13 N1 C17 118.6(11) .
C17 N1 Cu2 118.4(9) .
C30 N2 Cu4 124.6(9) .
C30 N2 C34 117.5(12) .
C34 N2 Cu4 117.8(9) .
C1 P1 Cu1 110.9(4) .
C7 P1 Cu1 116.1(4) .
C7 P1 C1 106.7(6) .
C7 P1 C13 102.3(6) .
C13 P1 Cu1 115.6(4) .
C13 P1 C1 104.1(6) .
C18 P2 Cu3 114.4(4) .
C18 P2 C30 101.2(6) .
C24 P2 Cu3 113.5(4) .
C24 P2 C18 106.8(6) .
C24 P2 C30 102.9(6) .
C30 P2 Cu3 116.6(5) .
C2 C1 P1 116.4(10) .
C2 C1 C6 121.2(13) .
C6 C1 P1 122.3(10) .
C1 C2 H2 120.3 .
C1 C2 C3 119.3(14) .
C3 C2 H2 120.3 .
C2 C3 H3 119.9 .
C2 C3 C4 120.1(13) .
C4 C3 H3 119.9 .
C3 C4 H4 120.6 .
C5 C4 C3 118.7(14) .
C5 C4 H4 120.6 .
C4 C5 H5 119.2 .
C6 C5 C4 121.6(15) .
C6 C5 H5 119.2 .
C1 C6 H6 120.5 .
C5 C6 C1 119.0(13) .
C5 C6 H6 120.5 .
C8 C7 P1 119.7(10) .
C8 C7 C12 117.9(12) .
C12 C7 P1 122.5(10) .
C7 C8 H8 118.6 .
C9 C8 C7 122.9(14) .
C9 C8 H8 118.6 .
C8 C9 H9 120.4 .
C8 C9 C10 119.2(15) .
C10 C9 H9 120.4 .
C9 C10 H10 120.7 .
C11 C10 C9 118.6(15) .
C11 C10 H10 120.7 .
C10 C11 H11 118.7 .
C10 C11 C12 122.7(15) .
C12 C11 H11 118.7 .
C7 C12 H12 120.7 .
C11 C12 C7 118.7(13) .
C11 C12 H12 120.7 .
N1 C13 P1 115.6(9) .
N1 C13 C14 121.3(12) .
C14 C13 P1 123.1(10) .
C13 C14 H14 120.5 .
C15 C14 C13 118.9(12) .
C15 C14 H14 120.5 .
C14 C15 H15 120.5 .
C16 C15 C14 119.1(13) .
C16 C15 H15 120.5 .
C15 C16 H16 120.1 .
C17 C16 C15 119.7(14) .
C17 C16 H16 120.1 .
N1 C17 C16 122.3(13) .
N1 C17 H17 118.9 .
C16 C17 H17 118.9 .
C19 C18 P2 116.3(11) .
C23 C18 P2 125.2(10) .
C23 C18 C19 118.5(13) .
C18 C19 H19 119.7 .
C20 C19 C18 120.5(14) .
C20 C19 H19 119.7 .
C19 C20 H20 120.1 .
C21 C20 C19 119.7(14) .
C21 C20 H20 120.1 .
C20 C21 H21 119.8 .
C20 C21 C22 120.5(15) .
C22 C21 H21 119.8 .
C21 C22 H22 120.5 .
C23 C22 C21 118.9(14) .
C23 C22 H22 120.5 .
C18 C23 H23 119.0 .
C22 C23 C18 121.9(13) .
C22 C23 H23 119.0 .
C25 C24 P2 120.1(10) .
C29 C24 P2 123.1(10) .
C29 C24 C25 116.6(13) .
C24 C25 H25 118.3 .
C26 C25 C24 123.5(14) .
C26 C25 H25 118.3 .
C25 C26 H26 121.2 .
C25 C26 C27 117.5(15) .
C27 C26 H26 121.2 .
C26 C27 H27 119.0 .
C28 C27 C26 122.0(14) .
C28 C27 H27 119.0 .
C27 C28 H28 120.4 .
C27 C28 C29 119.2(13) .
C29 C28 H28 120.4 .
C24 C29 C28 121.1(13) .
C24 C29 H29 119.4 .
C28 C29 H29 119.4 .
N2 C30 P2 116.4(10) .
N2 C30 C31 122.9(13) .
C31 C30 P2 120.5(11) .
C30 C31 H31 120.7 .
C32 C31 C30 118.7(13) .
C32 C31 H31 120.7 .
C31 C32 H32 121.1 .
C31 C32 C33 117.7(13) .
C33 C32 H32 121.1 .
C32 C33 H33 120.4 .
C34 C33 C32 119.2(13) .
C34 C33 H33 120.4 .
N2 C34 C33 123.9(13) .
N2 C34 H34 118.0 .
C33 C34 H34 118.0 .
H1SA C1S H1SB 108.1 .
Cl1S C1S H1SA 109.6 .
Cl1S C1S H1SA 109.6 2_656
Cl1S C1S H1SB 109.6 .
Cl1S C1S H1SB 109.6 2_656
Cl1S C1S Cl1S 110.2(12) 2_656

loop_
_geom_bond_atom_site_label_1
_geom_bond_atom_site_label_2
_geom_bond_distance
_geom_bond_site_symmetry_2
Cu1 Cu2 2.729(2) .
Cu1 Cu4 2.527(2) .
Cu1 I1 2.6242(19) .
Cu1 I2 2.6069(19) .
Cu1 I4 3.0860(19) .
Cu1 P1 2.203(4) .
Cu2 Cu3 2.596(2) .
Cu2 I3 2.6517(19) .
Cu2 I4 2.5479(18) .
Cu2 N1 1.982(11) .
Cu3 Cu4 2.681(2) .
Cu3 I2 2.6160(18) .
Cu3 I3 2.6086(19) .
Cu3 I4 2.9012(19) .
Cu3 P2 2.229(4) .
Cu4 I1 2.600(2) .
Cu4 I4 2.641(2) .
Cu4 N2 1.994(11) .
N1 C13 1.340(17) .
N1 C17 1.371(17) .
N2 C30 1.329(17) .
N2 C34 1.359(17) .
P1 C1 1.851(13) .
P1 C7 1.805(13) .
P1 C13 1.831(13) .
P2 C18 1.826(14) .
P2 C24 1.813(13) .
P2 C30 1.836(14) .
C1 C2 1.359(19) .
C1 C6 1.414(19) .
C2 H2 0.9500 .
C2 C3 1.41(2) .
C3 H3 0.9500 .
C3 C4 1.411(19) .
C4 H4 0.9500 .
C4 C5 1.38(2) .
C5 H5 0.9500 .
C5 C6 1.37(2) .
C6 H6 0.9500 .
C7 C8 1.387(19) .
C7 C12 1.428(19) .
C8 H8 0.9500 .
C8 C9 1.39(2) .
C9 H9 0.9500 .
C9 C10 1.41(2) .
C10 H10 0.9500 .
C10 C11 1.38(2) .
C11 H11 0.9500 .
C11 C12 1.40(2) .
C12 H12 0.9500 .
C13 C14 1.428(18) .
C14 H14 0.9500 .
C14 C15 1.388(19) .
C15 H15 0.9500 .
C15 C16 1.38(2) .
C16 H16 0.9500 .
C16 C17 1.380(19) .
C17 H17 0.9500 .
C18 C19 1.399(19) .
C18 C23 1.375(19) .
C19 H19 0.9500 .
C19 C20 1.37(2) .
C20 H20 0.9500 .
C20 C21 1.37(2) .
C21 H21 0.9500 .
C21 C22 1.40(2) .
C22 H22 0.9500 .
C22 C23 1.362(19) .
C23 H23 0.9500 .
C24 C25 1.39(2) .
C24 C29 1.397(19) .
C25 H25 0.9500 .
C25 C26 1.38(2) .
C26 H26 0.9500 .
C26 C27 1.38(2) .
C27 H27 0.9500 .
C27 C28 1.37(2) .
C28 H28 0.9500 .
C28 C29 1.39(2) .
C29 H29 0.9500 .
C30 C31 1.398(19) .
C31 H31 0.9500 .
C31 C32 1.41(2) .
C32 H32 0.9500 .
C32 C33 1.395(19) .
C33 H33 0.9500 .
C33 C34 1.363(19) .
C34 H34 0.9500 .
C1S H1SA 0.9900 .
C1S H1SB 0.9900 .
C1S Cl1S 1.795(14) .
C1S Cl1S 1.795(14) 2_656

loop_
_geom_torsion_atom_site_label_1
_geom_torsion_atom_site_label_2
_geom_torsion_atom_site_label_3
_geom_torsion_atom_site_label_4
_geom_torsion
Cu1 P1 C1 C2 -59.9(11)
Cu1 P1 C1 C6 120.3(11)
Cu1 P1 C7 C8 -11.7(13)
Cu1 P1 C7 C12 168.0(10)
Cu1 P1 C13 N1 -31.1(11)
Cu1 P1 C13 C14 150.7(9)
Cu2 N1 C13 P1 9.9(14)
Cu2 N1 C13 C14 -171.8(9)
Cu2 N1 C17 C16 171.3(10)
Cu3 P2 C18 C19 -61.7(11)
Cu3 P2 C18 C23 117.7(11)
Cu3 P2 C24 C25 -55.4(12)
Cu3 P2 C24 C29 119.4(11)
Cu3 P2 C30 N2 -14.1(12)
Cu3 P2 C30 C31 170.6(9)
Cu4 N2 C30 P2 5.3(14)
Cu4 N2 C30 C31 -179.5(10)
Cu4 N2 C34 C33 177.2(10)
N1 C13 C14 C15 -0.3(19)
N2 C30 C31 C32 4(2)
P1 C1 C2 C3 179.5(10)
P1 C1 C6 C5 -178.3(11)
P1 C7 C8 C9 179.3(12)
P1 C7 C12 C11 179.8(11)
P1 C13 C14 C15 177.8(10)
P2 C18 C19 C20 179.6(11)
P2 C18 C23 C22 -179.3(11)
P2 C24 C25 C26 177.3(12)
P2 C24 C29 C28 -175.8(11)
P2 C30 C31 C32 179.3(10)
C1 P1 C7 C8 112.6(11)
C1 P1 C7 C12 -67.8(13)
C1 P1 C13 N1 -153.0(9)
C1 P1 C13 C14 28.8(12)
C1 C2 C3 C4 0(2)
C2 C1 C6 C5 2(2)
C2 C3 C4 C5 0(2)
C3 C4 C5 C6 1(2)
C4 C5 C6 C1 -2(2)
C6 C1 C2 C3 -1(2)
C7 P1 C1 C2 172.8(11)
C7 P1 C1 C6 -7.1(13)
C7 P1 C13 N1 96.0(10)
C7 P1 C13 C14 -82.2(11)
C7 C8 C9 C10 0(2)
C8 C7 C12 C11 -1(2)
C8 C9 C10 C11 1(2)
C9 C10 C11 C12 -2(2)
C10 C11 C12 C7 2(2)
C12 C7 C8 C9 0(2)
C13 N1 C17 C16 -4.0(19)
C13 P1 C1 C2 65.0(12)
C13 P1 C1 C6 -114.8(11)
C13 P1 C7 C8 -138.5(11)
C13 P1 C7 C12 41.2(13)
C13 C14 C15 C16 -2(2)
C14 C15 C16 C17 1(2)
C15 C16 C17 N1 2(2)
C17 N1 C13 P1 -175.0(9)
C17 N1 C13 C14 3.3(18)
C18 P2 C24 C25 71.7(12)
C18 P2 C24 C29 -113.6(12)
C18 P2 C30 N2 -138.8(10)
C18 P2 C30 C31 45.9(12)
C18 C19 C20 C21 1(2)
C19 C18 C23 C22 0(2)
C19 C20 C21 C22 -2(2)
C20 C21 C22 C23 2(2)
C21 C22 C23 C18 -1(2)
C23 C18 C19 C20 0(2)
C24 P2 C18 C19 171.8(10)
C24 P2 C18 C23 -8.8(14)
C24 P2 C30 N2 110.8(10)
C24 P2 C30 C31 -64.5(12)
C24 C25 C26 C27 -3(2)
C25 C24 C29 C28 -1(2)
C25 C26 C27 C28 2(2)
C26 C27 C28 C29 0(2)
C27 C28 C29 C24 0(2)
C29 C24 C25 C26 2(2)
C30 N2 C34 C33 0.2(19)
C30 P2 C18 C19 64.5(12)
C30 P2 C18 C23 -116.1(13)
C30 P2 C24 C25 177.7(11)
C30 P2 C24 C29 -7.6(13)
C30 C31 C32 C33 -3.2(19)
C31 C32 C33 C34 1(2)
C32 C33 C34 N2 1(2)
C34 N2 C30 P2 -177.9(9)
C34 N2 C30 C31 -2.7(19)
